data_7120469
loop_
_publ_author_name
'Brandt, Jochen'
'Pospisil, Lubomir'
'Bedn\'arov\'a, Lucie'
'Correa da Costa, Rosenildo'
'White, Andrew J. P.'
'Mori, Tadashi'
'Teply, Filip'
'Fuchter, Matthew'

_publ_section_title
;
 Intense Redox-Driven Chiroptical Switching with a 580&#x00A0;mV
 Hysteresis Actuated Through Reversible Dimerization of an Azoniahelicene
;
_journal_name_full 'Chem. Commun.'
_journal_paper_doi 10.1039/C7CC04903J
_journal_year 2017
_chemical_formula_moiety 'C26 H18 N, B F4'
_chemical_formula_sum 'C26 H18 B F4 N'
_chemical_formula_weight 431.22
_space_group_crystal_system monoclinic
_space_group_IT_number 4
_space_group_name_Hall 'P 2yb'
_space_group_name_H-M_alt 'P 1 21 1'
_symmetry_space_group_name_Hall 'P 2yb'
_symmetry_space_group_name_H-M 'P 1 21 1'
_atom_sites_solution_hydrogens geom
_audit_creation_method SHELXL-2014/7
_audit_update_record
;
2016-11-15 deposited with the CCDC.
2017-07-17 downloaded from the CCDC.
;
_cell_angle_alpha 90
_cell_angle_beta 105.682(3)
_cell_angle_gamma 90
_cell_formula_units_Z 4
_cell_length_a 11.6327(3)
_cell_length_b 15.2299(3)
_cell_length_c 11.7369(3)
_cell_measurement_reflns_used 8109
_cell_measurement_temperature 173(2)
_cell_measurement_theta_max 72.2820
_cell_measurement_theta_min 2.8991
_cell_volume 2001.97(9)
_computing_cell_refinement 'CrysAlis RED, Oxford Diffraction Ltd'
_computing_data_collection 'CrysAlis CCD, Oxford Diffraction Ltd'
_computing_data_reduction 'CrysAlis RED, Oxford Diffraction Ltd'
_computing_molecular_graphics 'Bruker SHELXTL'
_computing_publication_material 'Bruker SHELXTL'
_computing_structure_refinement 'SHELXL-2014/7 (Sheldrick, 2014)'
_computing_structure_solution 'Bruker SHELXTL'
_diffrn_ambient_temperature 173(2)
_diffrn_detector_area_resol_mean 8.2556
_diffrn_measured_fraction_theta_full 1.000
_diffrn_measured_fraction_theta_max 0.987
_diffrn_measurement_device_type 'OD Xcalibur PX Ultra'
_diffrn_measurement_method 'omega scans'
_diffrn_radiation_type CuK\a
_diffrn_radiation_wavelength 1.54184
_diffrn_reflns_av_R_equivalents 0.0348
_diffrn_reflns_av_unetI/netI 0.0398
_diffrn_reflns_Laue_measured_fraction_full 1.000
_diffrn_reflns_Laue_measured_fraction_max 0.987
_diffrn_reflns_limit_h_max 13
_diffrn_reflns_limit_h_min -14
_diffrn_reflns_limit_k_max 17
_diffrn_reflns_limit_k_min -18
_diffrn_reflns_limit_l_max 14
_diffrn_reflns_limit_l_min -10
_diffrn_reflns_number 15622
_diffrn_reflns_point_group_measured_fraction_full 0.929
_diffrn_reflns_point_group_measured_fraction_max 0.902
_diffrn_reflns_theta_full 67.684
_diffrn_reflns_theta_max 72.432
_diffrn_reflns_theta_min 3.912
_exptl_absorpt_coefficient_mu 0.910
_exptl_absorpt_correction_T_max 0.943
_exptl_absorpt_correction_T_min 0.863
_exptl_absorpt_correction_type analytical
_exptl_absorpt_process_details
; 
CrysAlisPro, Agilent Technologies, 
Version 1.171.35.15 (release 03-08-2011 CrysAlis171 .NET) 
(compiled Aug  3 2011,13:03:54) 
Analytical numeric absorption correction using a multifaceted crystal 
model based on expressions derived by R.C. Clark & J.S. Reid. 
(Clark, R. C. & Reid, J. S. (1995). Acta Cryst. A51, 887-897) 
;
_exptl_crystal_colour Yellow
_exptl_crystal_density_diffrn 1.431
_exptl_crystal_description blocks
_exptl_crystal_F_000 888
_exptl_crystal_size_max 0.24
_exptl_crystal_size_mid 0.21
_exptl_crystal_size_min 0.08
_refine_diff_density_max 0.700
_refine_diff_density_min -0.320
_refine_diff_density_rms 0.061
_refine_ls_abs_structure_details
; 
 Flack x determined using 2547 quotients [(I+)-(I-)]/[(I+)+(I-)] 
 (Parsons, Flack and Wagner, Acta Cryst. B69 (2013) 249-259). 
;
_refine_ls_abs_structure_Flack -0.05(13)
_refine_ls_extinction_method none
_refine_ls_goodness_of_fit_ref 1.035
_refine_ls_hydrogen_treatment constr
_refine_ls_matrix_type full
_refine_ls_number_parameters 622
_refine_ls_number_reflns 7181
_refine_ls_number_restraints 344
_refine_ls_restrained_S_all 1.045
_refine_ls_R_factor_all 0.0735
_refine_ls_R_factor_gt 0.0684
_refine_ls_shift/su_max 0.003
_refine_ls_shift/su_mean 0.000
_refine_ls_structure_factor_coef Fsqd
_refine_ls_weighting_details 'w=1/[\s^2^(Fo^2^)+(0.1448P)^2^+0.3804P] where P=(Fo^2^+2Fc^2^)/3'
_refine_ls_weighting_scheme calc
_refine_ls_wR_factor_gt 0.1916
_refine_ls_wR_factor_ref 0.1997
_reflns_Friedel_coverage 0.757
_reflns_Friedel_fraction_full 0.853
_reflns_Friedel_fraction_max 0.810
_reflns_number_gt 6599
_reflns_number_total 7181
_reflns_threshold_expression 'I > 2\s(I)'
_cod_data_source_file c7cc04903j2.cif
_cod_data_source_block P-2
_cod_original_cell_volume 2001.98(9)
_cod_database_code 7120469
_shelx_shelxl_version_number 2014/7
_shelx_space_group_comment
; 
The symmetry employed for this shelxl refinement is uniquely defined 
by the following loop, which should always be used as a source of 
symmetry information in preference to the above space-group names. 
They are only intended as comments. 
;

loop_
_space_group_symop_operation_xyz
'x, y, z'
'-x, y+1/2, -z'

loop_
_atom_site_label
_atom_site_type_symbol
_atom_site_fract_x
_atom_site_fract_y
_atom_site_fract_z
_atom_site_U_iso_or_equiv
_atom_site_adp_type
_atom_site_occupancy
_atom_site_site_symmetry_order
_atom_site_calc_flag
_atom_site_refinement_flags_posn
_atom_site_refinement_flags_adp
_atom_site_refinement_flags_occupancy
_atom_site_disorder_assembly
_atom_site_disorder_group
N1A N 0.6543(3) 0.6257(2) 0.9245(3) 0.0433(7) Uani 1 1 d . . . . .
C2A C 0.7658(4) 0.6027(3) 0.9257(4) 0.0504(10) Uani 1 1 d . . . . .
H2AA H 0.8278 0.6450 0.9482 0.060 Uiso 1 1 calc R U . . .
C3A C 0.7932(4) 0.5190(4) 0.8949(4) 0.0562(11) Uani 1 1 d . . . . .
H3AA H 0.8715 0.5051 0.8906 0.067 Uiso 1 1 calc R U . . .
C4A C 0.7055(5) 0.4569(4) 0.8710(4) 0.0568(11) Uani 1 1 d . . . . .
H4AA H 0.7238 0.3983 0.8542 0.068 Uiso 1 1 calc R U . . .
C5A C 0.5888(4) 0.4789(3) 0.8709(4) 0.0494(9) Uani 1 1 d . . . . .
C6A C 0.4983(5) 0.4132(4) 0.8609(4) 0.0602(11) Uani 1 1 d . . . . .
H6AA H 0.5134 0.3541 0.8431 0.072 Uiso 1 1 calc R U . . .
C7A C 0.3925(5) 0.4355(4) 0.8766(4) 0.0614(12) Uani 1 1 d . . . . .
H7AA H 0.3378 0.3905 0.8822 0.074 Uiso 1 1 calc R U . . .
C8A C 0.3598(4) 0.5242(4) 0.8852(4) 0.0543(11) Uani 1 1 d . . . . .
C9A C 0.2457(4) 0.5451(5) 0.9030(4) 0.0655(15) Uani 1 1 d . . . . .
H9AA H 0.1911 0.4997 0.9073 0.079 Uiso 1 1 calc R U . . .
C10A C 0.2164(4) 0.6304(5) 0.9136(4) 0.0678(16) Uani 1 1 d . . . . .
H10A H 0.1476 0.6437 0.9392 0.081 Uiso 1 1 calc R U . . .
C11A C 0.2849(4) 0.6991(4) 0.8878(4) 0.0606(13) Uani 1 1 d . . . . .
C12A C 0.2528(5) 0.7882(5) 0.8977(5) 0.0711(17) Uani 1 1 d . . . . .
H12A H 0.1834 0.8011 0.9225 0.085 Uiso 1 1 calc R U . . .
C13A C 0.3177(6) 0.8542(5) 0.8729(5) 0.0742(17) Uani 1 1 d . . . . .
H13A H 0.3012 0.9129 0.8911 0.089 Uiso 1 1 calc R U . . .
C14A C 0.4118(5) 0.8370(4) 0.8194(5) 0.0610(12) Uani 1 1 d . . . . .
C15A C 0.4787(7) 0.9073(4) 0.7894(6) 0.0761(16) Uani 1 1 d . . . . .
H15A H 0.4643 0.9655 0.8111 0.091 Uiso 1 1 calc R U . . .
C16A C 0.5616(6) 0.8934(4) 0.7314(6) 0.0722(15) Uani 1 1 d . . . . .
H16A H 0.6104 0.9408 0.7200 0.087 Uiso 1 1 calc R U . . .
C17A C 0.5779(4) 0.8093(3) 0.6866(5) 0.0572(11) Uani 1 1 d . . . . .
C18A C 0.6506(5) 0.7962(4) 0.6099(5) 0.0645(13) Uani 1 1 d . . . . .
H18A H 0.6965 0.8440 0.5940 0.077 Uiso 1 1 calc R U . . .
C19A C 0.6571(4) 0.7182(4) 0.5585(5) 0.0599(12) Uani 1 1 d . . . . .
H19A H 0.7080 0.7112 0.5080 0.072 Uiso 1 1 calc R U . . .
C20A C 0.5886(4) 0.6468(3) 0.5794(4) 0.0506(9) Uani 1 1 d . . . . .
H20A H 0.5895 0.5927 0.5395 0.061 Uiso 1 1 calc R U . . .
C21A C 0.5201(3) 0.6559(3) 0.6581(3) 0.0421(8) Uani 1 1 d . . . . .
H21A H 0.4765 0.6067 0.6737 0.051 Uiso 1 1 calc R U . . .
C22A C 0.5131(3) 0.7363(3) 0.7161(3) 0.0428(8) Uani 1 1 d . . . . .
C23A C 0.4393(4) 0.7492(3) 0.7963(4) 0.0480(9) Uani 1 1 d . . . . .
C24A C 0.3892(4) 0.6802(3) 0.8515(3) 0.0473(9) Uani 1 1 d . . . . .
C25A C 0.4367(3) 0.5918(3) 0.8727(3) 0.0462(9) Uani 1 1 d . . . . .
C26A C 0.5607(3) 0.5678(3) 0.8883(3) 0.0445(8) Uani 1 1 d . . . . .
C27A C 0.6477(4) 0.7124(4) 0.9854(4) 0.0567(10) Uani 1 1 d . . . . .
H27A H 0.7195 0.7199 1.0514 0.085 Uiso 1 1 calc R U . . .
H27B H 0.5770 0.7129 1.0156 0.085 Uiso 1 1 calc R U . . .
H27C H 0.6424 0.7604 0.9288 0.085 Uiso 1 1 calc R U . . .
N1B N 0.0660(3) 0.6439(3) 0.3124(4) 0.0520(8) Uani 1 1 d . . . . .
C2B C 0.0512(7) 0.5786(4) 0.2362(5) 0.0715(15) Uani 1 1 d . . . . .
H2BA H -0.0231 0.5487 0.2111 0.086 Uiso 1 1 calc R U . . .
C3B C 0.1541(9) 0.5528(5) 0.1907(5) 0.088(2) Uani 1 1 d . . . . .
H3BA H 0.1518 0.5028 0.1418 0.106 Uiso 1 1 calc R U . . .
C4B C 0.2500(6) 0.6049(4) 0.2232(6) 0.0719(14) Uani 1 1 d . . . . .
H4BA H 0.3146 0.5924 0.1906 0.086 Uiso 1 1 calc R U . . .
C5B C 0.2633(5) 0.6738(4) 0.2982(5) 0.0629(12) Uani 1 1 d . . . . .
C6B C 0.3653(5) 0.7335(4) 0.3188(6) 0.0707(15) Uani 1 1 d . . . . .
H6BA H 0.4310 0.7219 0.2874 0.085 Uiso 1 1 calc R U . . .
C7B C 0.3620(6) 0.8057(5) 0.3841(6) 0.0757(17) Uani 1 1 d . . . . .
H7BA H 0.4201 0.8502 0.3875 0.091 Uiso 1 1 calc R U . . .
C8B C 0.2771(5) 0.8184(4) 0.4473(5) 0.0656(13) Uani 1 1 d . . . . .
C9B C 0.2786(7) 0.8987(4) 0.5120(6) 0.0776(18) Uani 1 1 d . . . . .
H9BA H 0.3361 0.9431 0.5124 0.093 Uiso 1 1 calc R U . . .
C10B C 0.1920(7) 0.9094(4) 0.5748(6) 0.0818(19) Uani 1 1 d . . . . .
H10B H 0.1824 0.9654 0.6065 0.098 Uiso 1 1 calc R U . . .
C11B C 0.1199(6) 0.8402(4) 0.5919(6) 0.0725(15) Uani 1 1 d . . . . .
C12B C 0.0407(7) 0.8516(5) 0.6581(6) 0.0784(17) Uani 1 1 d . . . . .
H12B H 0.0322 0.9086 0.6876 0.094 Uiso 1 1 calc R U . . .
C13B C -0.0264(6) 0.7850(6) 0.6835(6) 0.0831(19) Uani 1 1 d . . . . .
H13B H -0.0873 0.7968 0.7214 0.100 Uiso 1 1 calc R U . . .
C14B C -0.0052(5) 0.7005(5) 0.6537(5) 0.0676(14) Uani 1 1 d . . . . .
C15B C -0.0644(5) 0.6275(5) 0.6853(5) 0.0716(15) Uani 1 1 d . . . . .
H15B H -0.1270 0.6393 0.7210 0.086 Uiso 1 1 calc R U . . .
C16B C -0.0413(6) 0.5448(5) 0.6703(5) 0.0758(17) Uani 1 1 d . . . . .
H16B H -0.0903 0.4998 0.6880 0.091 Uiso 1 1 calc R U . . .
C17B C 0.0583(5) 0.5231(5) 0.6269(4) 0.0689(15) Uani 1 1 d . . . . .
C18B C 0.1027(7) 0.4378(4) 0.6279(5) 0.0739(17) Uani 1 1 d . . . . .
H18B H 0.0583 0.3917 0.6504 0.089 Uiso 1 1 calc R U . . .
C19B C 0.2010(7) 0.4165(4) 0.6002(6) 0.0767(16) Uani 1 1 d . . . . .
H19B H 0.2270 0.3573 0.6029 0.092 Uiso 1 1 calc R U . . .
C20B C 0.2650(6) 0.4833(4) 0.5670(5) 0.0629(12) Uani 1 1 d . . . . .
H20B H 0.3376 0.4690 0.5491 0.075 Uiso 1 1 calc R U . . .
C21B C 0.2290(4) 0.5689(3) 0.5588(4) 0.0458(8) Uani 1 1 d . . . . .
H21B H 0.2766 0.6120 0.5345 0.055 Uiso 1 1 calc R U . . .
C22B C 0.1235(4) 0.5948(4) 0.5853(4) 0.0533(10) Uani 1 1 d . . . . .
C23B C 0.0821(4) 0.6823(4) 0.5882(4) 0.0589(11) Uani 1 1 d . . . . .
C24B C 0.1313(4) 0.7545(4) 0.5417(5) 0.0617(12) Uani 1 1 d . . . . .
C25B C 0.1933(4) 0.7538(3) 0.4540(5) 0.0626(13) Uani 1 1 d . . . . .
C26B C 0.1745(4) 0.6870(3) 0.3537(5) 0.0577(11) Uani 1 1 d . . . . .
C27B C -0.0434(5) 0.6796(5) 0.3322(6) 0.0775(16) Uani 1 1 d . . . . .
H27D H -0.1051 0.6831 0.2567 0.116 Uiso 1 1 calc R U . . .
H27E H -0.0276 0.7384 0.3668 0.116 Uiso 1 1 calc R U . . .
H27F H -0.0708 0.6412 0.3866 0.116 Uiso 1 1 calc R U . . .
B1 B 0.6433(6) 0.6256(5) 0.2439(6) 0.0657(14) Uani 1 1 d . . . . .
F1 F 0.7215(3) 0.5838(2) 0.1883(3) 0.0639(7) Uani 1 1 d . . . . .
F2 F 0.6798(3) 0.71335(19) 0.2638(3) 0.0664(8) Uani 1 1 d . . . . .
F3 F 0.6505(5) 0.5852(2) 0.3485(3) 0.0870(12) Uani 1 1 d . . . . .
F4 F 0.5280(4) 0.6241(4) 0.1690(5) 0.0977(13) Uani 1 1 d . . . . .
B2 B 1.0184(8) 0.3228(7) 0.9371(10) 0.055(4) Uani 0.683(4) 1 d D U P A 1
F5 F 1.0129(6) 0.2351(4) 0.9663(8) 0.0860(17) Uani 0.683(4) 1 d D U P A 1
F6 F 1.0011(8) 0.3769(5) 1.0279(6) 0.100(2) Uani 0.683(4) 1 d D U P A 1
F7 F 1.1249(6) 0.3385(6) 0.9124(10) 0.110(3) Uani 0.683(4) 1 d D U P A 1
F8 F 0.9280(6) 0.3394(5) 0.8348(6) 0.0844(16) Uani 0.683(4) 1 d D U P A 1
B2A B 1.0200(19) 0.3159(14) 0.9370(18) 0.053(10) Uiso 0.241(4) 1 d D U P B 2
F5A F 1.0331(16) 0.2481(11) 1.0177(15) 0.068(4) Uiso 0.241(4) 1 d D U P B 2
F6A F 1.0423(16) 0.3963(10) 0.9941(16) 0.083(4) Uiso 0.241(4) 1 d D U P B 2
F7A F 1.0986(17) 0.3031(14) 0.8706(15) 0.081(4) Uiso 0.241(4) 1 d D U P B 2
F8A F 0.9045(14) 0.3162(13) 0.8663(16) 0.080(5) Uiso 0.241(4) 1 d D U P B 2
B2B B 1.050(3) 0.312(3) 0.968(3) 0.063(13) Uiso 0.076(4) 1 d D U P C 3
F5B F 1.057(5) 0.260(3) 1.066(4) 0.101(9) Uiso 0.076(4) 1 d D U P C 3
F6B F 1.143(4) 0.372(3) 0.993(5) 0.086(8) Uiso 0.076(4) 1 d D U P C 3
F7B F 1.060(5) 0.261(3) 0.874(4) 0.090(7) Uiso 0.076(4) 1 d D U P C 3
F8B F 0.942(4) 0.357(3) 0.940(5) 0.099(9) Uiso 0.076(4) 1 d D U P C 3

loop_
_atom_site_aniso_label
_atom_site_aniso_U_11
_atom_site_aniso_U_22
_atom_site_aniso_U_33
_atom_site_aniso_U_23
_atom_site_aniso_U_13
_atom_site_aniso_U_12
N1A 0.0351(15) 0.0527(19) 0.0410(15) 0.0098(14) 0.0085(12) 0.0046(13)
C2A 0.0365(18) 0.066(3) 0.049(2) 0.0090(18) 0.0124(15) 0.0029(18)
C3A 0.044(2) 0.072(3) 0.053(2) 0.011(2) 0.0148(18) 0.015(2)
C4A 0.066(3) 0.059(3) 0.045(2) 0.0048(18) 0.0156(19) 0.016(2)
C5A 0.054(2) 0.056(2) 0.0363(18) 0.0034(16) 0.0093(16) 0.0032(19)
C6A 0.075(3) 0.055(3) 0.047(2) 0.0068(18) 0.010(2) -0.004(2)
C7A 0.057(3) 0.076(3) 0.049(2) 0.011(2) 0.009(2) -0.017(2)
C8A 0.045(2) 0.080(3) 0.0371(18) 0.0067(19) 0.0091(15) -0.007(2)
C9A 0.040(2) 0.116(5) 0.040(2) 0.005(2) 0.0099(17) -0.013(3)
C10A 0.034(2) 0.126(5) 0.044(2) -0.005(3) 0.0114(17) 0.007(2)
C11A 0.040(2) 0.104(4) 0.0354(18) -0.011(2) 0.0067(15) 0.013(2)
C12A 0.055(3) 0.105(5) 0.050(2) -0.019(3) 0.008(2) 0.025(3)
C13A 0.071(3) 0.081(4) 0.061(3) -0.020(3) 0.002(3) 0.033(3)
C14A 0.058(3) 0.062(3) 0.054(2) -0.016(2) 0.001(2) 0.011(2)
C15A 0.091(4) 0.047(3) 0.077(4) -0.011(2) -0.001(3) 0.007(3)
C16A 0.077(3) 0.047(3) 0.080(3) -0.003(2) -0.001(3) -0.010(2)
C17A 0.051(2) 0.050(2) 0.063(3) 0.007(2) 0.001(2) -0.0041(19)
C18A 0.052(3) 0.070(3) 0.067(3) 0.018(2) 0.009(2) -0.012(2)
C19A 0.049(2) 0.076(3) 0.057(2) 0.010(2) 0.017(2) -0.003(2)
C20A 0.045(2) 0.062(3) 0.0452(19) 0.0043(17) 0.0134(17) 0.0055(18)
C21A 0.0398(18) 0.048(2) 0.0380(17) 0.0032(14) 0.0086(14) 0.0005(16)
C22A 0.0416(18) 0.042(2) 0.0406(18) 0.0022(15) 0.0038(14) 0.0028(15)
C23A 0.0414(19) 0.051(2) 0.0441(19) -0.0075(17) -0.0017(15) 0.0064(17)
C24A 0.0354(18) 0.067(3) 0.0362(17) -0.0086(17) 0.0032(14) 0.0043(17)
C25A 0.0375(18) 0.068(3) 0.0325(16) 0.0007(16) 0.0089(13) 0.0010(17)
C26A 0.0400(18) 0.060(2) 0.0335(16) 0.0057(15) 0.0097(13) 0.0041(16)
C27A 0.057(2) 0.057(3) 0.049(2) -0.0038(19) 0.0045(19) -0.002(2)
N1B 0.0500(19) 0.0473(19) 0.056(2) 0.0028(15) 0.0090(16) -0.0041(15)
C2B 0.117(5) 0.048(2) 0.047(2) 0.002(2) 0.017(3) -0.006(3)
C3B 0.151(7) 0.068(4) 0.045(3) 0.003(2) 0.024(3) 0.002(4)
C4B 0.080(3) 0.062(3) 0.073(3) 0.021(3) 0.018(3) 0.000(3)
C5B 0.064(3) 0.065(3) 0.059(3) 0.015(2) 0.014(2) 0.005(2)
C6B 0.062(3) 0.069(3) 0.077(3) 0.028(3) 0.012(2) 0.001(2)
C7B 0.059(3) 0.090(5) 0.072(3) 0.029(3) 0.006(3) 0.001(3)
C8B 0.063(3) 0.055(3) 0.069(3) 0.013(2) 0.000(2) -0.011(2)
C9B 0.090(4) 0.046(3) 0.075(3) 0.009(2) -0.016(3) -0.017(3)
C10B 0.101(5) 0.053(3) 0.074(4) -0.011(3) -0.006(3) 0.009(3)
C11B 0.070(3) 0.064(3) 0.070(3) 0.002(3) -0.003(3) 0.008(3)
C12B 0.082(4) 0.070(4) 0.073(3) -0.013(3) 0.004(3) 0.022(3)
C13B 0.067(3) 0.104(5) 0.075(4) -0.012(3) 0.012(3) 0.022(3)
C14B 0.053(3) 0.085(4) 0.055(3) -0.005(2) -0.002(2) 0.005(3)
C15B 0.059(3) 0.095(5) 0.057(3) 0.000(3) 0.009(2) -0.001(3)
C16B 0.065(3) 0.105(5) 0.057(3) 0.005(3) 0.016(2) -0.024(3)
C17B 0.053(2) 0.114(5) 0.037(2) -0.009(3) 0.0074(18) -0.018(3)
C18B 0.104(5) 0.063(3) 0.049(3) -0.003(2) 0.011(3) -0.027(3)
C19B 0.108(5) 0.054(3) 0.061(3) 0.003(2) 0.010(3) -0.009(3)
C20B 0.079(3) 0.052(3) 0.051(2) 0.000(2) 0.006(2) 0.004(2)
C21B 0.049(2) 0.043(2) 0.0423(18) 0.0012(15) 0.0075(15) -0.0048(16)
C22B 0.042(2) 0.073(3) 0.0398(18) -0.0098(18) 0.0030(15) -0.007(2)
C23B 0.046(2) 0.070(3) 0.051(2) -0.007(2) -0.0018(18) 0.008(2)
C24B 0.046(2) 0.074(3) 0.055(2) -0.006(2) -0.0040(18) 0.007(2)
C25B 0.040(2) 0.044(2) 0.086(3) 0.014(2) -0.014(2) -0.0011(18)
C26B 0.045(2) 0.054(3) 0.069(3) 0.027(2) 0.0063(19) 0.0008(18)
C27B 0.054(3) 0.099(5) 0.069(3) -0.014(3) -0.003(2) -0.001(3)
B1 0.069(3) 0.058(3) 0.072(3) 0.000(3) 0.024(3) 0.002(3)
F1 0.0831(19) 0.0501(15) 0.0628(16) -0.0043(12) 0.0270(14) 0.0049(13)
F2 0.089(2) 0.0439(14) 0.0689(17) -0.0032(12) 0.0257(16) 0.0028(14)
F3 0.144(4) 0.0566(18) 0.072(2) 0.0081(15) 0.049(2) 0.007(2)
F4 0.070(2) 0.101(3) 0.121(3) 0.011(3) 0.023(2) -0.007(2)
B2 0.031(4) 0.050(5) 0.086(7) 0.011(4) 0.019(4) 0.005(3)
F5 0.086(4) 0.059(3) 0.110(5) 0.013(3) 0.021(4) 0.003(3)
F6 0.116(5) 0.092(4) 0.088(4) -0.001(3) 0.021(4) 0.013(4)
F7 0.063(3) 0.118(6) 0.157(7) 0.025(6) 0.045(4) -0.015(3)
F8 0.081(3) 0.079(4) 0.083(4) 0.004(3) 0.005(3) 0.013(3)

loop_
_atom_type_symbol
_atom_type_description
_atom_type_scat_dispersion_real
_atom_type_scat_dispersion_imag
_atom_type_scat_source
C C 0.0181 0.0091 'International Tables Vol C Tables 4.2.6.8 and 6.1.1.4'
H H 0.0000 0.0000 'International Tables Vol C Tables 4.2.6.8 and 6.1.1.4'
B B 0.0090 0.0039 'International Tables Vol C Tables 4.2.6.8 and 6.1.1.4'
N N 0.0311 0.0180 'International Tables Vol C Tables 4.2.6.8 and 6.1.1.4'
F F 0.0727 0.0534 'International Tables Vol C Tables 4.2.6.8 and 6.1.1.4'

loop_
_geom_angle_atom_site_label_1
_geom_angle_atom_site_label_2
_geom_angle_atom_site_label_3
_geom_angle
C2A N1A C26A 121.3(4)
C2A N1A C27A 113.3(4)
C26A N1A C27A 124.6(3)
N1A C2A C3A 121.8(4)
C4A C3A C2A 118.7(4)
C3A C4A C5A 120.4(5)
C4A C5A C26A 119.4(4)
C4A C5A C6A 121.6(5)
C26A C5A C6A 119.0(4)
C7A C6A C5A 119.6(5)
C6A C7A C8A 121.9(5)
C25A C8A C7A 120.3(4)
C25A C8A C9A 119.6(5)
C7A C8A C9A 120.1(5)
C10A C9A C8A 119.5(5)
C9A C10A C11A 121.6(4)
C10A C11A C24A 119.8(5)
C10A C11A C12A 121.3(5)
C24A C11A C12A 119.0(6)
C13A C12A C11A 121.6(5)
C12A C13A C14A 120.3(5)
C23A C14A C15A 119.7(5)
C23A C14A C13A 119.8(6)
C15A C14A C13A 120.5(6)
C16A C15A C14A 121.6(5)
C15A C16A C17A 121.2(6)
C18A C17A C16A 121.9(5)
C18A C17A C22A 119.4(5)
C16A C17A C22A 118.6(5)
C19A C18A C17A 121.9(5)
C18A C19A C20A 120.1(5)
C21A C20A C19A 119.7(5)
C20A C21A C22A 121.8(4)
C21A C22A C17A 116.8(4)
C21A C22A C23A 123.5(4)
C17A C22A C23A 119.5(4)
C14A C23A C24A 117.6(4)
C14A C23A C22A 117.1(4)
C24A C23A C22A 125.2(4)
C11A C24A C23A 118.0(5)
C11A C24A C25A 117.0(5)
C23A C24A C25A 125.0(4)
C8A C25A C24A 118.5(4)
C8A C25A C26A 116.3(4)
C24A C25A C26A 125.1(4)
N1A C26A C5A 117.4(4)
N1A C26A C25A 123.7(4)
C5A C26A C25A 118.8(4)
C2B N1B C26B 122.3(5)
C2B N1B C27B 115.5(5)
C26B N1B C27B 121.2(5)
N1B C2B C3B 118.2(6)
C4B C3B C2B 115.5(6)
C3B C4B C5B 125.9(6)
C4B C5B C26B 117.0(6)
C4B C5B C6B 122.4(6)
C26B C5B C6B 120.6(6)
C7B C6B C5B 117.0(6)
C6B C7B C8B 123.2(6)
C7B C8B C25B 122.3(6)
C7B C8B C9B 119.2(6)
C25B C8B C9B 118.5(6)
C10B C9B C8B 117.8(5)
C11B C10B C9B 122.1(6)
C12B C11B C10B 120.6(6)
C12B C11B C24B 119.6(6)
C10B C11B C24B 119.7(6)
C13B C12B C11B 123.0(6)
C12B C13B C14B 119.3(6)
C13B C14B C15B 122.5(6)
C13B C14B C23B 120.8(6)
C15B C14B C23B 116.7(6)
C16B C15B C14B 126.1(6)
C15B C16B C17B 119.2(6)
C18B C17B C16B 123.2(6)
C18B C17B C22B 117.8(5)
C16B C17B C22B 118.9(6)
C19B C18B C17B 124.9(6)
C18B C19B C20B 117.5(6)
C21B C20B C19B 123.2(6)
C20B C21B C22B 121.5(5)
C21B C22B C23B 126.2(5)
C21B C22B C17B 115.0(5)
C23B C22B C17B 118.4(5)
C24B C23B C22B 123.0(5)
C24B C23B C14B 117.9(5)
C22B C23B C14B 118.7(5)
C25B C24B C23B 128.1(5)
C25B C24B C11B 115.1(5)
C23B C24B C11B 116.8(5)
C8B C25B C24B 122.5(6)
C8B C25B C26B 112.4(5)
C24B C25B C26B 125.0(4)
C5B C26B N1B 119.5(5)
C5B C26B C25B 119.6(5)
N1B C26B C25B 120.8(4)
F3 B1 F4 112.2(5)
F3 B1 F2 109.9(5)
F4 B1 F2 108.6(5)
F3 B1 F1 109.0(5)
F4 B1 F1 109.4(6)
F2 B1 F1 107.7(5)
F7 B2 F5 109.1(8)
F7 B2 F8 107.6(9)
F5 B2 F8 108.4(8)
F7 B2 F6 112.5(9)
F5 B2 F6 110.6(9)
F8 B2 F6 108.6(7)
F7A B2A F8A 110.6(15)
F7A B2A F5A 108.5(15)
F8A B2A F5A 109.0(15)
F7A B2A F6A 109.5(15)
F8A B2A F6A 108.2(15)
F5A B2A F6A 111.0(15)
F8B B2B F6B 109.9(18)
F8B B2B F5B 108.9(17)
F6B B2B F5B 109.4(18)
F8B B2B F7B 111.0(18)
F6B B2B F7B 107.9(17)
F5B B2B F7B 109.7(18)

loop_
_geom_bond_atom_site_label_1
_geom_bond_atom_site_label_2
_geom_bond_distance
N1A C2A 1.340(5)
N1A C26A 1.376(6)
N1A C27A 1.513(6)
C2A C3A 1.385(8)
C3A C4A 1.364(8)
C4A C5A 1.397(7)
C5A C26A 1.421(7)
C5A C6A 1.435(7)
C6A C7A 1.337(8)
C7A C8A 1.414(9)
C8A C25A 1.398(7)
C8A C9A 1.435(7)
C9A C10A 1.356(10)
C10A C11A 1.398(10)
C11A C24A 1.420(6)
C11A C12A 1.420(9)
C12A C13A 1.337(11)
C13A C14A 1.426(8)
C14A C23A 1.419(7)
C14A C15A 1.423(10)
C15A C16A 1.339(11)
C16A C17A 1.417(8)
C17A C18A 1.407(8)
C17A C22A 1.437(6)
C18A C19A 1.344(9)
C19A C20A 1.408(7)
C20A C21A 1.380(6)
C21A C22A 1.415(6)
C22A C23A 1.448(6)
C23A C24A 1.438(7)
C24A C25A 1.450(7)
C25A C26A 1.451(5)
N1B C2B 1.317(7)
N1B C26B 1.390(7)
N1B C27B 1.459(8)
C2B C3B 1.490(12)
C3B C4B 1.337(11)
C4B C5B 1.351(10)
C5B C26B 1.377(8)
C5B C6B 1.463(9)
C6B C7B 1.347(11)
C7B C8B 1.399(10)
C8B C25B 1.401(7)
C8B C9B 1.437(10)
C9B C10B 1.410(12)
C10B C11B 1.394(11)
C11B C12B 1.367(10)
C11B C24B 1.453(9)
C12B C13B 1.362(13)
C13B C14B 1.373(11)
C14B C15B 1.410(10)
C14B C23B 1.457(8)
C15B C16B 1.309(11)
C16B C17B 1.424(9)
C17B C18B 1.397(11)
C17B C22B 1.485(8)
C18B C19B 1.311(11)
C19B C20B 1.377(9)
C20B C21B 1.365(7)
C21B C22B 1.403(6)
C22B C23B 1.421(8)
C23B C24B 1.415(9)
C24B C25B 1.408(9)
C25B C26B 1.525(9)
B1 F3 1.355(8)
B1 F4 1.391(9)
B1 F2 1.402(8)
B1 F1 1.407(7)
B2 F7 1.367(9)
B2 F5 1.384(11)
B2 F8 1.389(11)
B2 F6 1.405(12)
B2A F7A 1.367(18)
B2A F8A 1.375(18)
B2A F5A 1.382(18)
B2A F6A 1.387(18)
B2B F8B 1.378(19)
B2B F6B 1.382(19)
B2B F5B 1.384(19)
B2B F7B 1.384(19)
